data_7060812
loop_
_publ_author_name
'Zhang, Baoyue'
'Ying, Jun'
'Zhang, Xinyue'
'Wang, Chen'
'Tian, Aixiang'

_publ_section_title
;
 Electrocatalytic, photocatalytic, fluorescence sensing and CO2RR
 properties of a series of homopolymolybdate hybrid coordination polymers
;
_journal_issue 30
_journal_name_full 'New Journal of Chemistry'
_journal_page_first 13340
_journal_page_last 13348
_journal_paper_doi 10.1039/D1NJ02283K
_journal_volume 45
_journal_year 2021
_chemical_formula_moiety 'C10 H8 Cu Mo2 N2 O7'
_chemical_formula_sum 'C10 H8 Cu Mo2 N2 O7'
_chemical_formula_weight 523.60
_space_group_crystal_system monoclinic
_space_group_IT_number 14
_space_group_name_Hall '-P 2ybc'
_space_group_name_H-M_alt 'P 1 21/c 1'
_atom_sites_solution_hydrogens geom
_audit_creation_date 2020-10-07
_audit_creation_method
;
Olex2 1.3
(compiled 2020.06.28 svn.raecde09e for OlexSys, GUI svn.r6132)
;
_audit_update_record
;
2020-11-17 deposited with the CCDC.	2021-06-22 downloaded from the CCDC.
;
_cell_angle_alpha 90
_cell_angle_beta 94.5710(10)
_cell_angle_gamma 90
_cell_formula_units_Z 4
_cell_length_a 17.1238(7)
_cell_length_b 10.8013(4)
_cell_length_c 7.3539(3)
_cell_measurement_reflns_used 6706
_cell_measurement_temperature 273.15
_cell_measurement_theta_max 28.26
_cell_measurement_theta_min 2.39
_cell_volume 1355.85(9)
_computing_cell_refinement 'SAINT V8.18C (?, 2016)'
_computing_data_reduction 'SAINT V8.18C (?, 2016)'
_computing_molecular_graphics 'Olex2 1.3 (Dolomanov et al., 2009)'
_computing_publication_material 'Olex2 1.3 (Dolomanov et al., 2009)'
_computing_structure_refinement 'SHELXL 2018/3 (Sheldrick, 2015)'
_computing_structure_solution 'SHELXT 2014/5 (Sheldrick, 2014)'
_diffrn_ambient_temperature 273.15
_diffrn_measured_fraction_theta_full 0.999
_diffrn_measured_fraction_theta_max 0.992
_diffrn_measurement_device_type 'Bruker APEX-II CCD'
_diffrn_measurement_method '\f and \w scans'
_diffrn_radiation_monochromator graphite
_diffrn_radiation_type MoK\a
_diffrn_radiation_wavelength 0.71073
_diffrn_reflns_av_R_equivalents 0.0271
_diffrn_reflns_av_unetI/netI 0.0270
_diffrn_reflns_Laue_measured_fraction_full 0.999
_diffrn_reflns_Laue_measured_fraction_max 0.992
_diffrn_reflns_limit_h_max 22
_diffrn_reflns_limit_h_min -21
_diffrn_reflns_limit_k_max 12
_diffrn_reflns_limit_k_min -14
_diffrn_reflns_limit_l_max 9
_diffrn_reflns_limit_l_min -9
_diffrn_reflns_number 9565
_diffrn_reflns_point_group_measured_fraction_full 0.999
_diffrn_reflns_point_group_measured_fraction_max 0.992
_diffrn_reflns_theta_full 25.242
_diffrn_reflns_theta_max 28.265
_diffrn_reflns_theta_min 2.231
_diffrn_source_current 30.0
_diffrn_source_power 1.2
_diffrn_source_voltage 40.0
_diffrn_standards_number 0
_exptl_absorpt_coefficient_mu 3.412
_exptl_absorpt_correction_T_max 0.412
_exptl_absorpt_correction_T_min 0.374
_exptl_absorpt_correction_type multi-scan
_exptl_absorpt_process_details
;
SADABS-2008/1 (Bruker,2008) was used for absorption correction.
wR2(int) was 0.0966 before and 0.0284 after correction.
The Ratio of minimum to maximum transmission is 0.6001.
The \l/2 correction factor is 0.0015.
;
_exptl_crystal_colour green
_exptl_crystal_density_diffrn 2.565
_exptl_crystal_description block
_exptl_crystal_F_000 1004
_exptl_crystal_size_max 0.3
_exptl_crystal_size_mid 0.28
_exptl_crystal_size_min 0.26
_refine_diff_density_max 0.554
_refine_diff_density_min -0.705
_refine_diff_density_rms 0.120
_refine_ls_extinction_method none
_refine_ls_goodness_of_fit_ref 1.105
_refine_ls_hydrogen_treatment constr
_refine_ls_matrix_type full
_refine_ls_number_parameters 199
_refine_ls_number_reflns 3336
_refine_ls_number_restraints 0
_refine_ls_restrained_S_all 1.105
_refine_ls_R_factor_all 0.0230
_refine_ls_R_factor_gt 0.0202
_refine_ls_shift/su_max 0.001
_refine_ls_shift/su_mean 0.000
_refine_ls_structure_factor_coef Fsqd
_refine_ls_weighting_details 'w=1/[\s^2^(Fo^2^)+(0.0221P)^2^+0.5954P] where P=(Fo^2^+2Fc^2^)/3'
_refine_ls_weighting_scheme calc
_refine_ls_wR_factor_gt 0.0502
_refine_ls_wR_factor_ref 0.0512
_reflns_Friedel_coverage 0.000
_reflns_number_gt 3094
_reflns_number_total 3336
_reflns_threshold_expression 'I > 2\s(I)'
_cod_data_source_file d1nj02283k2.cif
_cod_data_source_block 4
_cod_depositor_comments 'Adding full bibliography for 7060809--7060812.cif.'
_cod_database_code 7060812
_shelx_shelxl_version_number 2018/3
_shelx_space_group_comment
;
The symmetry employed for this shelxl refinement is uniquely defined
by the following loop, which should always be used as a source of
symmetry information in preference to the above space-group names.
They are only intended as comments.
;
_olex2_refinement_description
;
1. Fixed Uiso
 At 1.2 times of:
  All C(H) groups
2.a Aromatic/amide H refined with riding coordinates:
 C10(H10), C1(H1), C4(H4), C3(H3), C2(H2), C7(H7), C9(H9), C8(H8)
;
_olex2_submission_special_instructions 'No special instructions were received'

loop_
_space_group_symop_operation_xyz
'x, y, z'
'-x, y+1/2, -z+1/2'
'-x, -y, -z'
'x, -y-1/2, z-1/2'

loop_
_atom_site_label
_atom_site_type_symbol
_atom_site_fract_x
_atom_site_fract_y
_atom_site_fract_z
_atom_site_U_iso_or_equiv
_atom_site_adp_type
_atom_site_occupancy
_atom_site_site_symmetry_order
_atom_site_calc_flag
_atom_site_refinement_flags_posn
_atom_site_refinement_flags_adp
_atom_site_refinement_flags_occupancy
_atom_site_disorder_assembly
_atom_site_disorder_group
Mo2 Mo 0.30621(2) 0.15039(2) 0.57400(2) 0.01742(6) Uani 1 1 d . . . . .
Mo1 Mo 0.14559(2) 0.25046(2) 0.79366(2) 0.01802(6) Uani 1 1 d . . . . .
Cu1 Cu 0.26267(2) 0.43643(2) 0.56726(4) 0.01866(7) Uani 1 1 d . . . . .
O3 O 0.17650(9) 0.30287(14) 0.5492(2) 0.0192(3) Uani 1 1 d . . . . .
O6 O 0.34268(9) 0.30445(14) 0.5811(2) 0.0227(3) Uani 1 1 d . . . . .
O5 O 0.24794(9) 0.11865(14) 0.3652(2) 0.0215(3) Uani 1 1 d . . . . .
O4 O 0.24816(10) 0.12072(14) 0.7616(2) 0.0228(3) Uani 1 1 d . . . . .
O1 O 0.08445(11) 0.36839(17) 0.8349(2) 0.0330(4) Uani 1 1 d . . . . .
O7 O 0.38559(10) 0.05444(15) 0.5888(3) 0.0333(4) Uani 1 1 d . . . . .
O2 O 0.08336(11) 0.13427(17) 0.7299(2) 0.0329(4) Uani 1 1 d . . . . .
N1 N 0.19162(11) 0.58312(17) 0.5353(3) 0.0222(4) Uani 1 1 d . . . . .
N2 N 0.34294(12) 0.56820(17) 0.5879(3) 0.0242(4) Uani 1 1 d . . . . .
C6 C 0.31518(15) 0.6834(2) 0.5476(3) 0.0269(5) Uani 1 1 d . . . . .
C5 C 0.22933(15) 0.6921(2) 0.5247(3) 0.0255(5) Uani 1 1 d . . . . .
C10 C 0.42040(15) 0.5528(2) 0.6246(4) 0.0344(6) Uani 1 1 d . . . . .
H10 H 0.439316 0.474263 0.655804 0.041 Uiso 1 1 calc R U . . .
C1 C 0.11345(15) 0.5825(2) 0.5219(4) 0.0299(5) Uani 1 1 d . . . . .
H1 H 0.087496 0.507205 0.528493 0.036 Uiso 1 1 calc R U . . .
C4 C 0.18790(18) 0.8024(2) 0.5008(4) 0.0399(7) Uani 1 1 d . . . . .
H4 H 0.214580 0.876974 0.493030 0.048 Uiso 1 1 calc R U . . .
C3 C 0.10778(18) 0.8008(3) 0.4886(4) 0.0436(7) Uani 1 1 d . . . . .
H3 H 0.079496 0.874125 0.473755 0.052 Uiso 1 1 calc R U . . .
C2 C 0.06971(17) 0.6894(3) 0.4988(4) 0.0403(7) Uani 1 1 d . . . . .
H2 H 0.015266 0.686017 0.490139 0.048 Uiso 1 1 calc R U . . .
C7 C 0.36570(18) 0.7824(3) 0.5347(5) 0.0439(7) Uani 1 1 d . . . . .
H7 H 0.346189 0.860420 0.502892 0.053 Uiso 1 1 calc R U . . .
C9 C 0.47263(17) 0.6486(3) 0.6177(5) 0.0446(7) Uani 1 1 d . . . . .
H9 H 0.525940 0.635481 0.645239 0.054 Uiso 1 1 calc R U . . .
C8 C 0.4448(2) 0.7645(3) 0.5692(5) 0.0488(8) Uani 1 1 d . . . . .
H8 H 0.479379 0.830194 0.559988 0.059 Uiso 1 1 calc R U . . .

loop_
_atom_site_aniso_label
_atom_site_aniso_U_11
_atom_site_aniso_U_22
_atom_site_aniso_U_33
_atom_site_aniso_U_23
_atom_site_aniso_U_13
_atom_site_aniso_U_12
Mo2 0.01863(10) 0.01442(9) 0.01902(10) -0.00083(7) 0.00033(7) 0.00147(7)
Mo1 0.01909(10) 0.02287(11) 0.01206(10) 0.00126(7) 0.00086(7) -0.00004(7)
Cu1 0.01982(14) 0.01369(13) 0.02234(14) -0.00018(10) 0.00080(10) 0.00020(10)
O3 0.0237(8) 0.0211(8) 0.0128(7) -0.0009(6) 0.0020(6) -0.0012(6)
O6 0.0200(8) 0.0171(7) 0.0308(9) -0.0014(7) 0.0014(6) -0.0002(6)
O5 0.0270(8) 0.0193(7) 0.0184(7) -0.0013(6) 0.0037(6) -0.0001(6)
O4 0.0293(9) 0.0197(7) 0.0190(8) 0.0017(6) -0.0004(6) 0.0011(7)
O1 0.0333(10) 0.0414(10) 0.0246(9) 0.0011(8) 0.0035(7) 0.0127(8)
O7 0.0274(9) 0.0222(9) 0.0496(11) -0.0043(8) -0.0015(8) 0.0065(7)
O2 0.0327(10) 0.0403(10) 0.0249(9) 0.0012(8) -0.0017(7) -0.0138(8)
N1 0.0262(10) 0.0192(9) 0.0210(9) -0.0010(8) 0.0000(7) 0.0012(8)
N2 0.0248(10) 0.0190(9) 0.0283(10) -0.0009(8) 0.0001(8) -0.0012(8)
C6 0.0325(13) 0.0183(10) 0.0297(12) -0.0027(10) 0.0020(10) -0.0029(10)
C5 0.0360(13) 0.0161(10) 0.0241(12) -0.0008(9) 0.0009(9) 0.0003(9)
C10 0.0274(13) 0.0306(13) 0.0442(16) -0.0017(12) -0.0028(11) -0.0001(11)
C1 0.0263(13) 0.0292(12) 0.0340(13) 0.0000(11) 0.0008(10) 0.0027(10)
C4 0.0506(17) 0.0178(12) 0.0505(18) 0.0047(11) 0.0004(13) 0.0052(11)
C3 0.0475(17) 0.0304(14) 0.0523(18) 0.0044(13) -0.0002(14) 0.0188(13)
C2 0.0309(14) 0.0432(16) 0.0465(17) 0.0027(14) 0.0011(12) 0.0143(12)
C7 0.0467(17) 0.0217(12) 0.063(2) 0.0009(13) 0.0040(14) -0.0093(12)
C9 0.0270(15) 0.0485(18) 0.0577(19) -0.0065(15) -0.0004(13) -0.0102(12)
C8 0.0428(18) 0.0372(16) 0.066(2) -0.0058(15) 0.0039(15) -0.0196(13)

loop_
_atom_type_symbol
_atom_type_description
_atom_type_scat_dispersion_real
_atom_type_scat_dispersion_imag
_atom_type_scat_source
C C 0.0033 0.0016 'International Tables Vol C Tables 4.2.6.8 and 6.1.1.4'
H H 0.0000 0.0000 'International Tables Vol C Tables 4.2.6.8 and 6.1.1.4'
Cu Cu 0.3201 1.2651 'International Tables Vol C Tables 4.2.6.8 and 6.1.1.4'
Mo Mo -1.6832 0.6857 'International Tables Vol C Tables 4.2.6.8 and 6.1.1.4'
N N 0.0061 0.0033 'International Tables Vol C Tables 4.2.6.8 and 6.1.1.4'
O O 0.0106 0.0060 'International Tables Vol C Tables 4.2.6.8 and 6.1.1.4'

loop_
_geom_angle_atom_site_label_1
_geom_angle_atom_site_label_2
_geom_angle_atom_site_label_3
_geom_angle
_geom_angle_site_symmetry_1
_geom_angle_site_symmetry_3
_geom_angle_publ_flag
O6 Mo2 O5 111.95(7) . . ?
O6 Mo2 O4 111.10(7) . . ?
O4 Mo2 O5 108.63(7) . . ?
O7 Mo2 O6 106.91(8) . . ?
O7 Mo2 O5 108.90(8) . . ?
O7 Mo2 O4 109.29(8) . . ?
O3 Mo1 O3 149.34(9) . 4_566 ?
O3 Mo1 O5 77.17(6) . 4_566 ?
O3 Mo1 O5 79.66(6) 4_566 4_566 ?
O3 Mo1 O4 79.57(6) . . ?
O3 Mo1 O4 76.73(6) 4_566 . ?
O4 Mo1 O5 79.64(6) . 4_566 ?
O1 Mo1 O3 99.78(7) . 4_566 ?
O1 Mo1 O3 99.23(7) . . ?
O1 Mo1 O5 88.11(8) . 4_566 ?
O1 Mo1 O4 167.66(8) . . ?
O2 Mo1 O3 99.27(7) . 4_566 ?
O2 Mo1 O3 99.64(7) . . ?
O2 Mo1 O5 168.92(8) . 4_566 ?
O2 Mo1 O4 89.36(8) . . ?
O2 Mo1 O1 102.92(10) . . ?
O3 Cu1 O5 75.43(6) . 4_566 ?
O3 Cu1 O4 74.39(6) . 4_565 ?
O6 Cu1 O3 89.32(6) . . ?
O6 Cu1 O5 83.84(6) . 4_566 ?
O6 Cu1 O4 83.00(6) . 4_565 ?
O6 Cu1 N1 172.41(7) . . ?
O6 Cu1 N2 92.32(7) . . ?
O5 Cu1 O4 147.09(6) 4_566 4_565 ?
N1 Cu1 O3 96.97(7) . . ?
N1 Cu1 O5 101.82(7) . 4_566 ?
N1 Cu1 O4 94.56(7) . 4_565 ?
N2 Cu1 O3 178.17(7) . . ?
N2 Cu1 O5 103.95(7) . 4_566 ?
N2 Cu1 O4 106.60(7) . 4_565 ?
N2 Cu1 N1 81.45(8) . . ?
Mo1 O3 Mo1 134.15(8) . 4_565 ?
Mo1 O3 Cu1 113.43(7) 4_565 . ?
Mo1 O3 Cu1 112.36(7) . . ?
Mo2 O6 Cu1 115.72(8) . . ?
Mo2 O5 Mo1 116.31(7) . 4_565 ?
Mo2 O5 Cu1 140.07(8) . 4_565 ?
Mo1 O5 Cu1 94.65(6) 4_565 4_565 ?
Mo2 O4 Mo1 116.73(7) . . ?
Mo2 O4 Cu1 140.22(9) . 4_566 ?
Mo1 O4 Cu1 95.02(6) . 4_566 ?
C5 N1 Cu1 114.13(16) . . ?
C1 N1 Cu1 127.01(16) . . ?
C1 N1 C5 118.9(2) . . ?
C6 N2 Cu1 114.48(16) . . ?
C10 N2 Cu1 126.58(16) . . ?
C10 N2 C6 118.8(2) . . ?
N2 C6 C5 114.4(2) . . ?
N2 C6 C7 120.9(2) . . ?
C7 C6 C5 124.7(2) . . ?
N1 C5 C6 114.7(2) . . ?
N1 C5 C4 120.9(2) . . ?
C4 C5 C6 124.4(2) . . ?
N2 C10 H10 118.8 . . ?
N2 C10 C9 122.4(3) . . ?
C9 C10 H10 118.8 . . ?
N1 C1 H1 118.8 . . ?
N1 C1 C2 122.5(2) . . ?
C2 C1 H1 118.8 . . ?
C5 C4 H4 120.1 . . ?
C3 C4 C5 119.8(3) . . ?
C3 C4 H4 120.1 . . ?
C4 C3 H3 120.5 . . ?
C4 C3 C2 119.0(2) . . ?
C2 C3 H3 120.5 . . ?
C1 C2 H2 120.5 . . ?
C3 C2 C1 119.0(3) . . ?
C3 C2 H2 120.5 . . ?
C6 C7 H7 120.2 . . ?
C8 C7 C6 119.5(3) . . ?
C8 C7 H7 120.2 . . ?
C10 C9 H9 120.6 . . ?
C10 C9 C8 118.9(3) . . ?
C8 C9 H9 120.6 . . ?
C7 C8 C9 119.5(3) . . ?
C7 C8 H8 120.3 . . ?
C9 C8 H8 120.3 . . ?

loop_
_geom_bond_atom_site_label_1
_geom_bond_atom_site_label_2
_geom_bond_distance
_geom_bond_site_symmetry_2
_geom_bond_publ_flag
Mo2 O6 1.7766(15) . ?
Mo2 O5 1.7962(16) . ?
Mo2 O4 1.7927(16) . ?
Mo2 O7 1.7059(17) . ?
Mo1 O3 1.9961(15) 4_566 ?
Mo1 O3 1.9961(14) . ?
Mo1 O5 2.2804(16) 4_566 ?
Mo1 O4 2.2739(16) . ?
Mo1 O1 1.6915(17) . ?
Mo1 O2 1.6884(17) . ?
Cu1 O3 2.0603(15) . ?
Cu1 O6 1.9742(15) . ?
Cu1 O5 2.3036(15) 4_566 ?
Cu1 O4 2.3249(15) 4_565 ?
Cu1 N1 2.0001(19) . ?
Cu1 N2 1.9761(19) . ?
N1 C5 1.347(3) . ?
N1 C1 1.334(3) . ?
N2 C6 1.356(3) . ?
N2 C10 1.343(3) . ?
C6 C5 1.469(4) . ?
C6 C7 1.383(4) . ?
C5 C4 1.391(3) . ?
C10 H10 0.9300 . ?
C10 C9 1.372(4) . ?
C1 H1 0.9300 . ?
C1 C2 1.379(4) . ?
C4 H4 0.9300 . ?
C4 C3 1.368(4) . ?
C3 H3 0.9300 . ?
C3 C2 1.374(4) . ?
C2 H2 0.9300 . ?
C7 H7 0.9300 . ?
C7 C8 1.372(5) . ?
C9 H9 0.9300 . ?
C9 C8 1.376(4) . ?
C8 H8 0.9300 . ?

loop_
_geom_torsion_atom_site_label_1
_geom_torsion_atom_site_label_2
_geom_torsion_atom_site_label_3
_geom_torsion_atom_site_label_4
_geom_torsion
_geom_torsion_site_symmetry_1
_geom_torsion_site_symmetry_2
_geom_torsion_site_symmetry_3
_geom_torsion_site_symmetry_4
_geom_torsion_publ_flag
Cu1 N1 C5 C6 -2.9(3) . . . . ?
Cu1 N1 C5 C4 179.4(2) . . . . ?
Cu1 N1 C1 C2 -179.6(2) . . . . ?
Cu1 N2 C6 C5 9.3(3) . . . . ?
Cu1 N2 C6 C7 -172.2(2) . . . . ?
Cu1 N2 C10 C9 173.1(2) . . . . ?
O6 Mo2 O5 Mo1 -54.92(9) . . . 4_565 ?
O6 Mo2 O5 Cu1 82.11(13) . . . 4_565 ?
O6 Mo2 O4 Mo1 55.69(10) . . . . ?
O6 Mo2 O4 Cu1 -83.60(13) . . . 4_566 ?
O5 Mo2 O6 Cu1 61.06(11) . . . . ?
O5 Mo2 O4 Mo1 -67.88(9) . . . . ?
O5 Mo2 O4 Cu1 152.83(12) . . . 4_566 ?
O4 Mo2 O6 Cu1 -60.59(11) . . . . ?
O4 Mo2 O5 Mo1 68.14(9) . . . 4_565 ?
O4 Mo2 O5 Cu1 -154.83(12) . . . 4_565 ?
O7 Mo2 O6 Cu1 -179.76(9) . . . . ?
O7 Mo2 O5 Mo1 -172.92(8) . . . 4_565 ?
O7 Mo2 O5 Cu1 -35.89(15) . . . 4_565 ?
O7 Mo2 O4 Mo1 173.42(8) . . . . ?
O7 Mo2 O4 Cu1 34.13(15) . . . 4_566 ?
N1 C5 C4 C3 0.3(4) . . . . ?
N1 C1 C2 C3 0.1(4) . . . . ?
N2 C6 C5 N1 -4.2(3) . . . . ?
N2 C6 C5 C4 173.4(2) . . . . ?
N2 C6 C7 C8 -2.2(5) . . . . ?
N2 C10 C9 C8 -0.8(5) . . . . ?
C6 N2 C10 C9 -1.9(4) . . . . ?
C6 C5 C4 C3 -177.1(3) . . . . ?
C6 C7 C8 C9 -0.6(5) . . . . ?
C5 N1 C1 C2 -0.4(4) . . . . ?
C5 C6 C7 C8 176.2(3) . . . . ?
C5 C4 C3 C2 -0.6(5) . . . . ?
C10 N2 C6 C5 -175.2(2) . . . . ?
C10 N2 C6 C7 3.4(4) . . . . ?
C10 C9 C8 C7 2.0(5) . . . . ?
C1 N1 C5 C6 177.9(2) . . . . ?
C1 N1 C5 C4 0.2(4) . . . . ?
C4 C3 C2 C1 0.4(5) . . . . ?
C7 C6 C5 N1 177.3(3) . . . . ?
C7 C6 C5 C4 -5.1(4) . . . . ?
